data_4326774
loop_
_publ_author_name
'Amit Majumdar'
'R. H. Holm'

_publ_contact_author_address
;Department of Chemistry and Chemical Biology
Harvard University
12 Oxford Street
Cambridge, MA 02138
;
_publ_contact_author_email holm@chemistry.harvard.edu
_publ_contact_author_name 'Prof. Richard H. Holm'
_publ_contact_author_phone 617-496-3215
_publ_section_title
;
 Specific Incorporation of Chalcogenide Bridge Atoms in
 Molybdenum/Tungsten-Iron-Sulfur Single Cubane Clusters
;
_journal_name_full 'Inorganic Chemistry'
_journal_page_first 11242
_journal_page_last 11251
_journal_paper_doi 10.1021/ic2018117
_journal_volume 50
_journal_year 2011
_chemical_formula_moiety 'C27 H57 Fe3 Mo N6 Na S7, C4 H10 O'
_chemical_formula_sum 'C31 H67 Fe3 Mo N6 Na O S7'
_chemical_formula_weight 1050.88
_chemical_name_systematic
; 
 ? 
;
_space_group_IT_number 14
_symmetry_cell_setting monoclinic
_symmetry_space_group_name_Hall '-P 2yn'
_symmetry_space_group_name_H-M 'P 1 21/n 1'
_atom_sites_solution_hydrogens geom
_atom_sites_solution_primary direct
_atom_sites_solution_secondary difmap
_audit_creation_method SHELXL-97
_cell_angle_alpha 90.00
_cell_angle_beta 93.348(2)
_cell_angle_gamma 90.00
_cell_formula_units_Z 4
_cell_length_a 13.1400(15)
_cell_length_b 18.913(2)
_cell_length_c 19.779(2)
_cell_measurement_reflns_used 16274
_cell_measurement_temperature 100(1)
_cell_measurement_theta_max 25.378
_cell_measurement_theta_min 2.19
_cell_volume 4907.0(9)
_computing_cell_refinement 'Saint v7.46A (Bruker-AXS,2009'
_computing_data_collection 'APEX2 v2009.3.0(Bruker-AXS,2009)'
_computing_data_reduction 'Saint v7.46A (Bruker-AXS,2009)'
_computing_molecular_graphics 'Bruker SHELXTL'
_computing_publication_material 'Bruker SHELXTL'
_computing_structure_refinement 'SHELXL-97 (Sheldrick, 2008)'
_computing_structure_solution 'SHELXS-97 (Sheldrick, 2008)'
_diffrn_ambient_temperature 100(1)
_diffrn_measured_fraction_theta_full 0.998
_diffrn_measured_fraction_theta_max 0.998
_diffrn_measurement_device_type 'CCD area detector'
_diffrn_measurement_method 'phi and omega scans'
_diffrn_radiation_monochromator graphite
_diffrn_radiation_source 'fine-focus sealed tube'
_diffrn_radiation_type MoK\a
_diffrn_radiation_wavelength 0.71073
_diffrn_reflns_av_R_equivalents 0.0679
_diffrn_reflns_av_sigmaI/netI 0.0424
_diffrn_reflns_limit_h_max 16
_diffrn_reflns_limit_h_min -16
_diffrn_reflns_limit_k_max 23
_diffrn_reflns_limit_k_min -23
_diffrn_reflns_limit_l_max 24
_diffrn_reflns_limit_l_min -24
_diffrn_reflns_number 71855
_diffrn_reflns_theta_full 25.68
_diffrn_reflns_theta_max 25.68
_diffrn_reflns_theta_min 1.81
_exptl_absorpt_coefficient_mu 1.456
_exptl_absorpt_correction_T_max 0.9715
_exptl_absorpt_correction_T_min 0.9441
_exptl_absorpt_correction_type multi-scan
_exptl_absorpt_process_details 'SADABS (Sheldrick, 2009)'
_exptl_crystal_colour black-brown
_exptl_crystal_density_diffrn 1.423
_exptl_crystal_description needle
_exptl_crystal_F_000 2184
_exptl_crystal_size_max 0.04
_exptl_crystal_size_mid 0.02
_exptl_crystal_size_min 0.02
_refine_diff_density_max 1.504
_refine_diff_density_min -1.406
_refine_diff_density_rms 0.163
_refine_ls_extinction_method none
_refine_ls_goodness_of_fit_ref 1.066
_refine_ls_hydrogen_treatment constr
_refine_ls_matrix_type full
_refine_ls_number_parameters 432
_refine_ls_number_reflns 9292
_refine_ls_number_restraints 12
_refine_ls_restrained_S_all 1.066
_refine_ls_R_factor_all 0.1111
_refine_ls_R_factor_gt 0.0785
_refine_ls_shift/su_max 0.016
_refine_ls_shift/su_mean 0.001
_refine_ls_structure_factor_coef Fsqd
_refine_ls_weighting_details 'calc w=1/[\s^2^(Fo^2^)+(0.0826P)^2^+89.7351P] where P=(Fo^2^+2Fc^2^)/3'
_refine_ls_weighting_scheme calc
_refine_ls_wR_factor_gt 0.2070
_refine_ls_wR_factor_ref 0.2336
_reflns_number_gt 6888
_reflns_number_total 9292
_reflns_threshold_expression >2sigma(I)
_cod_data_source_file ic2018117_si_002_08.cif
_cod_data_source_block AM57
_cod_original_cell_volume 4907.1(10)
_cod_original_sg_symbol_H-M 'P 21/n'
_cod_database_code 4326774

loop_
_symmetry_equiv_pos_as_xyz
'x, y, z'
'-x+1/2, y+1/2, -z+1/2'
'-x, -y, -z'
'x-1/2, -y-1/2, z-1/2'

loop_
_atom_site_label
_atom_site_type_symbol
_atom_site_fract_x
_atom_site_fract_y
_atom_site_fract_z
_atom_site_U_iso_or_equiv
_atom_site_adp_type
_atom_site_occupancy
_atom_site_symmetry_multiplicity
_atom_site_calc_flag
_atom_site_refinement_flags
_atom_site_disorder_assembly
_atom_site_disorder_group
Mo1 Mo 0.74674(6) 0.28332(4) 0.72685(4) 0.0214(2) Uani 1 1 d . . .
Fe1 Fe 0.72187(10) 0.20189(6) 0.61475(7) 0.0274(3) Uani 1 1 d . . .
Fe2 Fe 0.84652(10) 0.15783(6) 0.72115(7) 0.0248(3) Uani 1 1 d . . .
Fe3 Fe 0.64452(10) 0.15815(6) 0.73155(7) 0.0259(3) Uani 1 1 d . . .
S1 S 0.59355(17) 0.25246(11) 0.66780(12) 0.0274(5) Uani 1 1 d . . .
S2 S 0.76283(17) 0.19750(11) 0.81232(12) 0.0264(5) Uani 1 1 d . . .
S3 S 0.87053(17) 0.25114(12) 0.65199(12) 0.0276(5) Uani 1 1 d . . .
S4 S 0.73130(18) 0.08966(11) 0.65529(12) 0.0289(5) Uani 1 1 d . . .
S5 S 0.6877(2) 0.21108(15) 0.50195(13) 0.0398(6) Uani 1 1 d . . .
S6 S 0.98709(19) 0.09263(13) 0.75588(13) 0.0345(5) Uani 1 1 d . . .
S7 S 0.5189(2) 0.09093(14) 0.77475(15) 0.0439(6) Uani 1 1 d . . .
Na Na 0.7612(3) 0.0716(2) 0.5035(2) 0.0472(11) Uani 1 1 d . . .
N1 N 0.8481(6) 0.3673(4) 0.7869(4) 0.0270(16) Uani 1 1 d . . .
N2 N 0.7442(6) 0.4013(4) 0.6915(4) 0.0291(17) Uani 1 1 d . . .
N3 N 0.6709(6) 0.3698(4) 0.7922(4) 0.0245(15) Uani 1 1 d . . .
N4 N 0.7700(9) 0.0497(6) 0.3821(6) 0.062(3) Uani 1 1 d . . .
N5 N 0.9364(9) 0.0881(5) 0.5280(6) 0.053(3) Uani 1 1 d . . .
N6 N 0.6675(8) -0.0385(5) 0.4964(5) 0.053(3) Uani 1 1 d . . .
C1 C 0.8427(6) 0.4170(4) 0.7286(4) 0.0215(17) Uani 1 1 d . . .
H1A H 0.8448 0.4667 0.7445 0.026 Uiso 1 1 calc R . .
H1B H 0.9002 0.4091 0.6993 0.026 Uiso 1 1 calc R . .
C2 C 0.7669(7) 0.3845(4) 0.8322(5) 0.0271(19) Uani 1 1 d . . .
H2A H 0.7706 0.4349 0.8459 0.033 Uiso 1 1 calc R . .
H2B H 0.7726 0.3547 0.8734 0.033 Uiso 1 1 calc R . .
C3 C 0.6590(7) 0.4199(4) 0.7351(4) 0.0239(18) Uani 1 1 d . . .
H3A H 0.6652 0.4694 0.7512 0.029 Uiso 1 1 calc R . .
H3B H 0.5921 0.4138 0.7102 0.029 Uiso 1 1 calc R . .
C4 C 0.7322(8) 0.4369(5) 0.6220(5) 0.034(2) Uani 1 1 d . . .
C5 C 0.6396(10) 0.4103(6) 0.5837(6) 0.0532(18) Uani 1 1 d . . .
H5A H 0.6295 0.4364 0.5411 0.080 Uiso 1 1 calc R . .
H5B H 0.5802 0.4170 0.6108 0.080 Uiso 1 1 calc R . .
H5C H 0.6478 0.3599 0.5741 0.080 Uiso 1 1 calc R . .
C6 C 0.8286(10) 0.4238(6) 0.5840(6) 0.0532(18) Uani 1 1 d . . .
H6A H 0.8887 0.4281 0.6154 0.080 Uiso 1 1 calc R . .
H6B H 0.8327 0.4587 0.5476 0.080 Uiso 1 1 calc R . .
H6C H 0.8261 0.3762 0.5644 0.080 Uiso 1 1 calc R . .
C7 C 0.7247(11) 0.5186(6) 0.6307(6) 0.0532(18) Uani 1 1 d . . .
H7A H 0.7259 0.5414 0.5863 0.080 Uiso 1 1 calc R . .
H7B H 0.7826 0.5353 0.6599 0.080 Uiso 1 1 calc R . .
H7C H 0.6610 0.5304 0.6514 0.080 Uiso 1 1 calc R . .
C8 C 0.9520(8) 0.3647(5) 0.8239(5) 0.039(2) Uani 1 1 d . . .
C9 C 1.0312(8) 0.3375(7) 0.7759(7) 0.056(3) Uani 1 1 d . . .
H9A H 1.0085 0.2921 0.7566 0.084 Uiso 1 1 calc R . .
H9B H 1.0970 0.3313 0.8012 0.084 Uiso 1 1 calc R . .
H9C H 1.0385 0.3718 0.7394 0.084 Uiso 1 1 calc R . .
C10 C 0.9835(8) 0.4387(5) 0.8500(6) 0.041(3) Uani 1 1 d . . .
H10A H 0.9877 0.4711 0.8116 0.062 Uiso 1 1 calc R . .
H10B H 1.0502 0.4360 0.8748 0.062 Uiso 1 1 calc R . .
H10C H 0.9328 0.4563 0.8803 0.062 Uiso 1 1 calc R . .
C11 C 0.9507(9) 0.3136(6) 0.8840(7) 0.054(3) Uani 1 1 d . . .
H11A H 0.9111 0.3344 0.9195 0.080 Uiso 1 1 calc R . .
H11B H 1.0207 0.3050 0.9020 0.080 Uiso 1 1 calc R . .
H11C H 0.9195 0.2688 0.8690 0.080 Uiso 1 1 calc R . .
C12 C 0.5791(8) 0.3699(5) 0.8366(5) 0.034(2) Uani 1 1 d . . .
C13 C 0.4813(9) 0.3572(7) 0.7931(7) 0.060(2) Uani 1 1 d . . .
H13A H 0.4683 0.3976 0.7628 0.090 Uiso 1 1 calc R . .
H13B H 0.4242 0.3515 0.8223 0.090 Uiso 1 1 calc R . .
H13C H 0.4886 0.3143 0.7661 0.090 Uiso 1 1 calc R . .
C14 C 0.5891(10) 0.3115(7) 0.8891(7) 0.060(2) Uani 1 1 d . . .
H14A H 0.5984 0.2661 0.8665 0.090 Uiso 1 1 calc R . .
H14B H 0.5272 0.3097 0.9145 0.090 Uiso 1 1 calc R . .
H14C H 0.6481 0.3210 0.9204 0.090 Uiso 1 1 calc R . .
C15 C 0.5695(10) 0.4408(7) 0.8722(7) 0.060(2) Uani 1 1 d . . .
H15A H 0.5605 0.4784 0.8383 0.090 Uiso 1 1 calc R . .
H15B H 0.6314 0.4498 0.9010 0.090 Uiso 1 1 calc R . .
H15C H 0.5105 0.4398 0.9003 0.090 Uiso 1 1 calc R . .
C16 C 0.8007(13) 0.2446(8) 0.4610(8) 0.075(3) Uani 1 1 d . . .
H16A H 0.8189 0.2918 0.4795 0.090 Uiso 1 1 calc R . .
H16B H 0.8590 0.2125 0.4715 0.090 Uiso 1 1 calc R . .
C17 C 0.7821(10) 0.2497(8) 0.3870(6) 0.058(3) Uani 1 1 d . . .
H17A H 0.8451 0.2639 0.3666 0.087 Uiso 1 1 calc R . .
H17B H 0.7290 0.2851 0.3764 0.087 Uiso 1 1 calc R . .
H17C H 0.7597 0.2037 0.3689 0.087 Uiso 1 1 calc R . .
C18 C 1.0337(15) 0.1317(9) 0.8377(9) 0.093(4) Uani 1 1 d . . .
H18A H 1.0727 0.1750 0.8283 0.112 Uiso 1 1 calc R . .
H18B H 0.9740 0.1461 0.8626 0.112 Uiso 1 1 calc R . .
C19 C 1.0974(14) 0.0863(9) 0.8812(9) 0.093(4) Uani 1 1 d . . .
H19A H 1.1588 0.0735 0.8582 0.140 Uiso 1 1 calc R . .
H19B H 1.0597 0.0434 0.8916 0.140 Uiso 1 1 calc R . .
H19C H 1.1170 0.1114 0.9234 0.140 Uiso 1 1 calc R . .
C20 C 0.5099(13) 0.1177(8) 0.8637(8) 0.075(3) Uani 1 1 d . . .
H20A H 0.5768 0.1112 0.8885 0.090 Uiso 1 1 calc R . .
H20B H 0.4915 0.1684 0.8657 0.090 Uiso 1 1 calc R . .
C21 C 0.4312(12) 0.0746(8) 0.8965(8) 0.075(3) Uani 1 1 d . . .
H21A H 0.4450 0.0242 0.8898 0.112 Uiso 1 1 calc R . .
H21B H 0.3635 0.0862 0.8761 0.112 Uiso 1 1 calc R . .
H21C H 0.4335 0.0850 0.9451 0.112 Uiso 1 1 calc R . .
C22 C 0.7642(9) 0.0298(7) 0.3278(7) 0.051(3) Uani 1 1 d . . .
C23 C 0.7534(10) 0.0022(9) 0.2589(7) 0.065(4) Uani 1 1 d . . .
H23A H 0.8120 -0.0279 0.2504 0.098 Uiso 1 1 calc R . .
H23B H 0.7504 0.0417 0.2267 0.098 Uiso 1 1 calc R . .
H23C H 0.6905 -0.0256 0.2533 0.098 Uiso 1 1 calc R . .
C24 C 1.0106(10) 0.1069(6) 0.5552(7) 0.049(3) Uani 1 1 d . . .
C25 C 1.1019(11) 0.1314(11) 0.5908(7) 0.083(5) Uani 1 1 d . . .
H25A H 1.1135 0.1811 0.5794 0.124 Uiso 1 1 calc R . .
H25B H 1.1599 0.1029 0.5778 0.124 Uiso 1 1 calc R . .
H25C H 1.0949 0.1271 0.6397 0.124 Uiso 1 1 calc R . .
C26 C 0.6116(9) -0.0730(6) 0.4667(6) 0.042(3) Uani 1 1 d . . .
C27 C 0.5378(11) -0.1159(7) 0.4275(7) 0.064(4) Uani 1 1 d . . .
H27A H 0.4699 -0.0948 0.4294 0.097 Uiso 1 1 calc R . .
H27B H 0.5371 -0.1638 0.4463 0.097 Uiso 1 1 calc R . .
H27C H 0.5565 -0.1179 0.3803 0.097 Uiso 1 1 calc R . .
O1A O 0.210(4) 0.283(2) 0.6145(19) 0.213(16) Uani 0.502(12) 1 d PD A 1
O1B O 0.294(3) 0.300(3) 0.5208(18) 0.213(16) Uani 0.498(12) 1 d PD A 2
C28A C 0.111(3) 0.347(2) 0.5294(13) 0.096(7) Uani 0.502(12) 1 d PD A 1
H28D H 0.0586 0.3833 0.5222 0.144 Uiso 0.502(12) 1 calc PR A 1
H28E H 0.0849 0.3017 0.5105 0.144 Uiso 0.502(12) 1 calc PR A 1
H28F H 0.1722 0.3603 0.5068 0.144 Uiso 0.502(12) 1 calc PR A 1
C28B C 0.374(2) 0.3684(18) 0.5729(18) 0.088(6) Uani 0.498(12) 1 d PD A 2
H28A H 0.3065 0.3548 0.5872 0.132 Uiso 0.498(12) 1 calc PR A 2
H28B H 0.3731 0.4184 0.5599 0.132 Uiso 0.498(12) 1 calc PR A 2
H28C H 0.4249 0.3609 0.6104 0.132 Uiso 0.498(12) 1 calc PR A 2
C29A C 0.134(3) 0.339(2) 0.5978(14) 0.096(7) Uani 0.502(12) 1 d PD A 1
H29C H 0.0710 0.3275 0.6205 0.115 Uiso 0.502(12) 1 calc PR A 1
H29D H 0.1605 0.3843 0.6163 0.115 Uiso 0.502(12) 1 calc PR A 1
C29B C 0.398(2) 0.3275(19) 0.5180(18) 0.088(6) Uani 0.498(12) 1 d PD A 2
H29A H 0.4525 0.2921 0.5282 0.105 Uiso 0.498(12) 1 calc PR A 2
H29B H 0.4107 0.3547 0.4766 0.105 Uiso 0.498(12) 1 calc PR A 2
C30A C 0.241(3) 0.266(2) 0.6862(14) 0.096(7) Uani 0.502(12) 1 d PD A 1
H30C H 0.2774 0.3073 0.7062 0.115 Uiso 0.502(12) 1 calc PR A 1
H30D H 0.1783 0.2594 0.7107 0.115 Uiso 0.502(12) 1 calc PR A 1
C30B C 0.298(3) 0.2613(19) 0.5862(16) 0.088(6) Uani 0.498(12) 1 d PD A 2
H30A H 0.2416 0.2268 0.5832 0.105 Uiso 0.498(12) 1 calc PR A 2
H30B H 0.3620 0.2334 0.5879 0.105 Uiso 0.498(12) 1 calc PR A 2
C31A C 0.301(3) 0.2081(19) 0.6986(16) 0.096(7) Uani 0.502(12) 1 d PD A 1
H31D H 0.3259 0.2080 0.7463 0.144 Uiso 0.502(12) 1 calc PR A 1
H31E H 0.3591 0.2096 0.6697 0.144 Uiso 0.502(12) 1 calc PR A 1
H31F H 0.2612 0.1651 0.6888 0.144 Uiso 0.502(12) 1 calc PR A 1
C31B C 0.294(3) 0.2933(19) 0.6480(19) 0.088(6) Uani 0.498(12) 1 d PD A 2
H31A H 0.3579 0.3194 0.6583 0.132 Uiso 0.498(12) 1 calc PR A 2
H31B H 0.2860 0.2573 0.6829 0.132 Uiso 0.498(12) 1 calc PR A 2
H31C H 0.2367 0.3262 0.6471 0.132 Uiso 0.498(12) 1 calc PR A 2

loop_
_atom_site_aniso_label
_atom_site_aniso_U_11
_atom_site_aniso_U_22
_atom_site_aniso_U_33
_atom_site_aniso_U_23
_atom_site_aniso_U_13
_atom_site_aniso_U_12
Mo1 0.0240(4) 0.0116(3) 0.0284(4) -0.0033(3) -0.0001(3) -0.0009(3)
Fe1 0.0330(7) 0.0145(6) 0.0342(7) -0.0058(5) -0.0021(6) 0.0003(5)
Fe2 0.0276(7) 0.0151(6) 0.0315(7) -0.0033(5) -0.0003(5) 0.0003(5)
Fe3 0.0285(7) 0.0138(6) 0.0351(7) -0.0045(5) 0.0002(5) -0.0020(5)
S1 0.0273(11) 0.0175(10) 0.0367(12) -0.0058(9) -0.0028(9) 0.0001(8)
S2 0.0310(12) 0.0143(10) 0.0340(12) -0.0022(8) 0.0010(9) 0.0015(8)
S3 0.0289(12) 0.0197(10) 0.0344(12) -0.0048(9) 0.0028(9) 0.0002(9)
S4 0.0331(12) 0.0141(10) 0.0390(13) -0.0072(9) -0.0014(10) 0.0006(9)
S5 0.0370(14) 0.0477(15) 0.0341(13) -0.0077(11) -0.0038(10) 0.0008(12)
S6 0.0322(13) 0.0290(12) 0.0419(14) -0.0013(10) -0.0023(10) 0.0031(10)
S7 0.0403(15) 0.0341(14) 0.0581(17) 0.0055(12) 0.0104(13) -0.0056(11)
Na 0.056(3) 0.033(2) 0.054(3) -0.0162(19) 0.010(2) -0.0122(19)
N1 0.029(4) 0.023(4) 0.028(4) -0.010(3) -0.008(3) -0.006(3)
N2 0.040(5) 0.021(4) 0.027(4) -0.002(3) 0.000(3) -0.001(3)
N3 0.032(4) 0.017(3) 0.025(4) -0.004(3) 0.005(3) 0.002(3)
N4 0.064(7) 0.071(8) 0.054(7) -0.010(6) 0.016(5) -0.004(6)
N5 0.063(7) 0.033(5) 0.065(7) 0.004(5) 0.021(6) 0.005(5)
N6 0.063(6) 0.051(6) 0.043(5) -0.008(5) 0.000(5) -0.029(5)
C1 0.028(4) 0.011(4) 0.025(4) 0.002(3) -0.002(3) -0.005(3)
C2 0.036(5) 0.013(4) 0.032(5) 0.003(3) -0.002(4) 0.002(4)
C3 0.035(5) 0.015(4) 0.021(4) 0.001(3) 0.004(4) 0.008(3)
C4 0.053(6) 0.020(4) 0.029(5) -0.001(4) 0.000(4) 0.000(4)
C5 0.082(5) 0.032(3) 0.045(4) 0.007(3) 0.000(4) 0.005(3)
C6 0.082(5) 0.032(3) 0.045(4) 0.007(3) 0.000(4) 0.005(3)
C7 0.082(5) 0.032(3) 0.045(4) 0.007(3) 0.000(4) 0.005(3)
C8 0.036(5) 0.032(5) 0.048(6) -0.006(5) -0.010(5) 0.000(4)
C9 0.024(5) 0.075(9) 0.068(8) -0.017(7) -0.011(5) 0.012(5)
C10 0.038(6) 0.033(5) 0.051(6) -0.006(5) -0.014(5) -0.005(4)
C11 0.055(7) 0.028(5) 0.074(8) -0.005(5) -0.032(6) -0.001(5)
C12 0.038(5) 0.022(5) 0.043(6) -0.004(4) 0.012(4) -0.010(4)
C13 0.051(4) 0.060(5) 0.072(5) -0.010(4) 0.031(4) -0.003(4)
C14 0.051(4) 0.060(5) 0.072(5) -0.010(4) 0.031(4) -0.003(4)
C15 0.051(4) 0.060(5) 0.072(5) -0.010(4) 0.031(4) -0.003(4)
C16 0.088(6) 0.051(5) 0.088(6) -0.009(4) 0.034(5) -0.008(4)
C17 0.047(7) 0.074(9) 0.052(7) 0.010(7) 0.001(6) 0.002(6)
C18 0.118(10) 0.066(7) 0.089(8) -0.012(6) -0.053(7) 0.009(7)
C19 0.118(10) 0.066(7) 0.089(8) -0.012(6) -0.053(7) 0.009(7)
C20 0.088(6) 0.051(5) 0.088(6) -0.009(4) 0.034(5) -0.008(4)
C21 0.088(6) 0.051(5) 0.088(6) -0.009(4) 0.034(5) -0.008(4)
C22 0.037(6) 0.053(7) 0.063(8) -0.008(6) 0.006(6) 0.007(5)
C23 0.054(8) 0.089(11) 0.052(8) -0.014(7) -0.001(6) 0.007(7)
C24 0.046(7) 0.042(7) 0.060(8) 0.017(6) 0.016(6) 0.014(6)
C25 0.051(8) 0.147(17) 0.050(8) 0.018(9) 0.007(6) 0.007(9)
C26 0.051(7) 0.034(6) 0.042(6) 0.002(5) 0.002(5) -0.006(5)
C27 0.068(9) 0.067(9) 0.055(8) 0.012(7) -0.023(7) -0.035(7)
O1A 0.27(4) 0.21(3) 0.15(2) 0.08(2) -0.09(2) -0.04(3)
O1B 0.27(4) 0.21(3) 0.15(2) 0.08(2) -0.09(2) -0.04(3)
C28A 0.138(18) 0.095(14) 0.058(9) 0.004(9) 0.026(10) 0.004(12)
C28B 0.058(10) 0.081(13) 0.123(17) 0.000(10) -0.002(10) -0.010(9)
C29A 0.138(18) 0.095(14) 0.058(9) 0.004(9) 0.026(10) 0.004(12)
C29B 0.058(10) 0.081(13) 0.123(17) 0.000(10) -0.002(10) -0.010(9)
C30A 0.138(18) 0.095(14) 0.058(9) 0.004(9) 0.026(10) 0.004(12)
C30B 0.058(10) 0.081(13) 0.123(17) 0.000(10) -0.002(10) -0.010(9)
C31A 0.138(18) 0.095(14) 0.058(9) 0.004(9) 0.026(10) 0.004(12)
C31B 0.058(10) 0.081(13) 0.123(17) 0.000(10) -0.002(10) -0.010(9)

loop_
_atom_type_symbol
_atom_type_description
_atom_type_scat_dispersion_real
_atom_type_scat_dispersion_imag
_atom_type_scat_source
C C 0.0033 0.0016 'International Tables Vol C Tables 4.2.6.8 and 6.1.1.4'
H H 0.0000 0.0000 'International Tables Vol C Tables 4.2.6.8 and 6.1.1.4'
N N 0.0061 0.0033 'International Tables Vol C Tables 4.2.6.8 and 6.1.1.4'
O O 0.0106 0.0060 'International Tables Vol C Tables 4.2.6.8 and 6.1.1.4'
Na Na 0.0362 0.0249 'International Tables Vol C Tables 4.2.6.8 and 6.1.1.4'
S S 0.1246 0.1234 'International Tables Vol C Tables 4.2.6.8 and 6.1.1.4'
Fe Fe 0.3463 0.8444 'International Tables Vol C Tables 4.2.6.8 and 6.1.1.4'
Mo Mo -1.6832 0.6857 'International Tables Vol C Tables 4.2.6.8 and 6.1.1.4'

loop_
_geom_angle_atom_site_label_1
_geom_angle_atom_site_label_2
_geom_angle_atom_site_label_3
_geom_angle
N2 Mo1 S1 95.3(2)
N2 Mo1 N3 60.0(3)
S1 Mo1 N3 93.92(19)
N2 Mo1 S3 93.3(2)
S1 Mo1 S3 103.20(8)
N3 Mo1 S3 149.69(19)
N2 Mo1 S2 151.11(19)
S1 Mo1 S2 103.05(8)
N3 Mo1 S2 96.24(19)
S3 Mo1 S2 103.83(8)
N2 Mo1 N1 60.3(3)
S1 Mo1 N1 150.0(2)
N3 Mo1 N1 59.8(3)
S3 Mo1 N1 95.8(2)
S2 Mo1 N1 94.5(2)
N2 Mo1 Fe1 107.43(18)
S1 Mo1 Fe1 52.39(6)
N3 Mo1 Fe1 144.61(19)
S3 Mo1 Fe1 52.33(6)
S2 Mo1 Fe1 101.44(7)
N1 Mo1 Fe1 146.8(2)
N2 Mo1 Fe2 145.1(2)
S1 Mo1 Fe2 99.46(6)
N3 Mo1 Fe2 148.70(18)
S3 Mo1 Fe2 52.58(6)
S2 Mo1 Fe2 53.25(6)
N1 Mo1 Fe2 110.52(19)
Fe1 Mo1 Fe2 60.25(4)
N2 Mo1 Fe3 147.2(2)
S1 Mo1 Fe3 52.38(6)
N3 Mo1 Fe3 111.17(18)
S3 Mo1 Fe3 99.06(7)
S2 Mo1 Fe3 52.99(6)
N1 Mo1 Fe3 146.67(19)
Fe1 Mo1 Fe3 59.81(4)
Fe2 Mo1 Fe3 58.85(4)
S3 Fe1 S1 109.35(9)
S3 Fe1 S5 114.25(11)
S1 Fe1 S5 108.47(11)
S3 Fe1 S4 104.08(10)
S1 Fe1 S4 105.05(10)
S5 Fe1 S4 115.14(11)
S3 Fe1 Mo1 55.56(7)
S1 Fe1 Mo1 55.50(6)
S5 Fe1 Mo1 140.75(9)
S4 Fe1 Mo1 103.98(8)
S3 Fe1 Fe3 102.08(8)
S1 Fe1 Fe3 53.36(7)
S5 Fe1 Fe3 143.54(9)
S4 Fe1 Fe3 55.13(7)
Mo1 Fe1 Fe3 60.51(4)
S3 Fe1 Fe2 53.23(7)
S1 Fe1 Fe2 101.72(8)
S5 Fe1 Fe2 149.80(9)
S4 Fe1 Fe2 54.72(7)
Mo1 Fe1 Fe2 60.12(4)
Fe3 Fe1 Fe2 59.03(5)
S3 Fe1 Na 110.73(11)
S1 Fe1 Na 139.84(11)
S5 Fe1 Na 55.86(11)
S4 Fe1 Na 62.54(10)
Mo1 Fe1 Na 159.72(10)
Fe3 Fe1 Na 114.47(9)
Fe2 Fe1 Na 99.98(10)
S3 Fe2 S2 108.06(9)
S3 Fe2 S6 117.49(10)
S2 Fe2 S6 110.83(10)
S3 Fe2 S4 101.68(10)
S2 Fe2 S4 107.17(10)
S6 Fe2 S4 110.85(10)
S3 Fe2 Fe3 102.62(8)
S2 Fe2 Fe3 54.19(7)
S6 Fe2 Fe3 139.83(9)
S4 Fe2 Fe3 55.14(7)
S3 Fe2 Mo1 55.20(6)
S2 Fe2 Mo1 55.02(6)
S6 Fe2 Mo1 147.12(8)
S4 Fe2 Mo1 101.97(7)
Fe3 Fe2 Mo1 60.74(4)
S3 Fe2 Fe1 52.65(7)
S2 Fe2 Fe1 102.32(8)
S6 Fe2 Fe1 146.56(9)
S4 Fe2 Fe1 52.73(7)
Fe3 Fe2 Fe1 60.23(5)
Mo1 Fe2 Fe1 59.63(4)
S1 Fe3 S2 107.44(9)
S1 Fe3 S7 116.72(11)
S2 Fe3 S7 113.31(11)
S1 Fe3 S4 102.54(10)
S2 Fe3 S4 107.09(9)
S7 Fe3 S4 108.84(10)
S1 Fe3 Fe2 102.81(8)
S2 Fe3 Fe2 54.36(7)
S7 Fe3 Fe2 140.20(9)
S4 Fe3 Fe2 54.89(7)
S1 Fe3 Fe1 52.94(7)
S2 Fe3 Fe1 102.87(8)
S7 Fe3 Fe1 143.46(10)
S4 Fe3 Fe1 52.88(7)
Fe2 Fe3 Fe1 60.74(5)
S1 Fe3 Mo1 55.03(6)
S2 Fe3 Mo1 54.91(6)
S7 Fe3 Mo1 149.64(9)
S4 Fe3 Mo1 101.51(7)
Fe2 Fe3 Mo1 60.41(4)
Fe1 Fe3 Mo1 59.69(4)
Fe1 S1 Fe3 73.70(8)
Fe1 S1 Mo1 72.11(8)
Fe3 S1 Mo1 72.59(8)
Fe3 S2 Fe2 71.45(8)
Fe3 S2 Mo1 72.10(8)
Fe2 S2 Mo1 71.74(8)
Fe1 S3 Fe2 74.11(8)
Fe1 S3 Mo1 72.11(8)
Fe2 S3 Mo1 72.22(8)
Fe1 S4 Fe2 72.55(8)
Fe1 S4 Fe3 71.99(8)
Fe2 S4 Fe3 69.98(8)
Fe1 S4 Na 76.46(11)
Fe2 S4 Na 119.51(12)
Fe3 S4 Na 142.05(13)
C16 S5 Fe1 110.0(6)
C16 S5 Na 92.4(5)
Fe1 S5 Na 82.45(13)
C18 S6 Fe2 105.5(6)
C20 S7 Fe3 107.0(5)
N5 Na N6 128.1(4)
N5 Na N4 97.1(4)
N6 Na N4 81.4(4)
N5 Na S5 102.1(3)
N6 Na S5 129.4(3)
N4 Na S5 100.7(3)
N5 Na S4 87.9(3)
N6 Na S4 93.3(3)
N4 Na S4 174.3(3)
S5 Na S4 80.94(12)
N5 Na Fe1 87.4(3)
N6 Na Fe1 124.8(3)
N4 Na Fe1 141.7(3)
S5 Na Fe1 41.69(8)
S4 Na Fe1 41.00(7)
C2 N1 C1 109.2(7)
C2 N1 C8 112.2(7)
C1 N1 C8 113.4(7)
C2 N1 Mo1 92.8(5)
C1 N1 Mo1 92.1(4)
C8 N1 Mo1 133.8(6)
C1 N2 C3 109.2(7)
C1 N2 C4 113.4(7)
C3 N2 C4 111.9(7)
C1 N2 Mo1 92.7(5)
C3 N2 Mo1 92.9(5)
C4 N2 Mo1 133.4(5)
C2 N3 C3 109.8(7)
C2 N3 C12 111.7(7)
C3 N3 C12 112.7(7)
C2 N3 Mo1 92.9(5)
C3 N3 Mo1 93.2(5)
C12 N3 Mo1 133.7(5)
C22 N4 Na 168.4(11)
C24 N5 Na 159.8(10)
C26 N6 Na 147.7(9)
N2 C1 N1 104.9(6)
N2 C1 H1A 110.8
N1 C1 H1A 110.8
N2 C1 H1B 110.8
N1 C1 H1B 110.8
H1A C1 H1B 108.8
N1 C2 N3 105.0(7)
N1 C2 H2A 110.8
N3 C2 H2A 110.8
N1 C2 H2B 110.8
N3 C2 H2B 110.8
H2A C2 H2B 108.8
N3 C3 N2 103.9(6)
N3 C3 H3A 111.0
N2 C3 H3A 111.0
N3 C3 H3B 111.0
N2 C3 H3B 111.0
H3A C3 H3B 109.0
C5 C4 C6 111.8(9)
C5 C4 N2 110.3(8)
C6 C4 N2 109.0(8)
C5 C4 C7 109.8(9)
C6 C4 C7 105.9(9)
N2 C4 C7 109.9(8)
C4 C5 H5A 109.5
C4 C5 H5B 109.5
H5A C5 H5B 109.5
C4 C5 H5C 109.5
H5A C5 H5C 109.5
H5B C5 H5C 109.5
C4 C6 H6A 109.5
C4 C6 H6B 109.5
H6A C6 H6B 109.5
C4 C6 H6C 109.5
H6A C6 H6C 109.5
H6B C6 H6C 109.5
C4 C7 H7A 109.5
C4 C7 H7B 109.5
H7A C7 H7B 109.5
C4 C7 H7C 109.5
H7A C7 H7C 109.5
H7B C7 H7C 109.5
N1 C8 C11 110.2(9)
N1 C8 C9 109.6(8)
C11 C8 C9 107.9(10)
N1 C8 C10 110.5(8)
C11 C8 C10 109.1(9)
C9 C8 C10 109.4(10)
C8 C9 H9A 109.5
C8 C9 H9B 109.5
H9A C9 H9B 109.5
C8 C9 H9C 109.5
H9A C9 H9C 109.5
H9B C9 H9C 109.5
C8 C10 H10A 109.5
C8 C10 H10B 109.5
H10A C10 H10B 109.5
C8 C10 H10C 109.5
H10A C10 H10C 109.5
H10B C10 H10C 109.5
C8 C11 H11A 109.5
C8 C11 H11B 109.5
H11A C11 H11B 109.5
C8 C11 H11C 109.5
H11A C11 H11C 109.5
H11B C11 H11C 109.5
C14 C12 C13 108.0(9)
C14 C12 C15 109.3(10)
C13 C12 C15 108.1(10)
C14 C12 N3 110.6(8)
C13 C12 N3 110.0(8)
C15 C12 N3 110.8(8)
C12 C13 H13A 109.5
C12 C13 H13B 109.5
H13A C13 H13B 109.5
C12 C13 H13C 109.5
H13A C13 H13C 109.5
H13B C13 H13C 109.5
C12 C14 H14A 109.5
C12 C14 H14B 109.5
H14A C14 H14B 109.5
C12 C14 H14C 109.5
H14A C14 H14C 109.5
H14B C14 H14C 109.5
C12 C15 H15A 109.5
C12 C15 H15B 109.5
H15A C15 H15B 109.5
C12 C15 H15C 109.5
H15A C15 H15C 109.5
H15B C15 H15C 109.5
C17 C16 S5 111.6(11)
C17 C16 H16A 109.3
S5 C16 H16A 109.3
C17 C16 H16B 109.3
S5 C16 H16B 109.3
H16A C16 H16B 108.0
C16 C17 H17A 109.5
C16 C17 H17B 109.5
H17A C17 H17B 109.5
C16 C17 H17C 109.5
H17A C17 H17C 109.5
H17B C17 H17C 109.5
C19 C18 S6 115.7(12)
C19 C18 H18A 108.3
S6 C18 H18A 108.3
C19 C18 H18B 108.3
S6 C18 H18B 108.3
H18A C18 H18B 107.4
C18 C19 H19A 109.5
C18 C19 H19B 109.5
H19A C19 H19B 109.5
C18 C19 H19C 109.5
H19A C19 H19C 109.5
H19B C19 H19C 109.5
C21 C20 S7 110.5(11)
C21 C20 H20A 109.6
S7 C20 H20A 109.6
C21 C20 H20B 109.6
S7 C20 H20B 109.6
H20A C20 H20B 108.1
C20 C21 H21A 109.5
C20 C21 H21B 109.5
H21A C21 H21B 109.5
C20 C21 H21C 109.5
H21A C21 H21C 109.5
H21B C21 H21C 109.5
N4 C22 C23 177.6(15)
C22 C23 H23A 109.5
C22 C23 H23B 109.5
H23A C23 H23B 109.5
C22 C23 H23C 109.5
H23A C23 H23C 109.5
H23B C23 H23C 109.5
N5 C24 C25 178.3(15)
C24 C25 H25A 109.5
C24 C25 H25B 109.5
H25A C25 H25B 109.5
C24 C25 H25C 109.5
H25A C25 H25C 109.5
H25B C25 H25C 109.5
N6 C26 C27 178.3(14)
C26 C27 H27A 109.5
C26 C27 H27B 109.5
H27A C27 H27B 109.5
C26 C27 H27C 109.5
H27A C27 H27C 109.5
H27B C27 H27C 109.5
C29A O1A C30A 121(4)
C29B O1B C30B 103(3)
C29B C28B H28A 109.5
C29B C28B H28B 109.5
H28A C28B H28B 109.5
C29B C28B H28C 109.5
H28A C28B H28C 109.5
H28B C28B H28C 109.5
C28A C29A O1A 114(3)
C28A C29A H29C 108.8
O1A C29A H29C 108.8
C28A C29A H29D 108.8
O1A C29A H29D 108.8
H29C C29A H29D 107.7
C28B C29B O1B 85(3)
C28B C29B H29A 114.5
O1B C29B H29A 114.5
C28B C29B H29B 114.5
O1B C29B H29B 114.5
H29A C29B H29B 111.6
C31A C30A O1A 118(3)
C31A C30A H30C 107.8
O1A C30A H30C 107.8
C31A C30A H30D 107.8
O1A C30A H30D 107.8
H30C C30A H30D 107.1
C31B C30B O1B 124(4)
C31B C30B H30A 106.3
O1B C30B H30A 106.3
C31B C30B H30B 106.3
O1B C30B H30B 106.3
H30A C30B H30B 106.4
C30B C31B H31A 109.5
C30B C31B H31B 109.5
H31A C31B H31B 109.5
C30B C31B H31C 109.5
H31A C31B H31C 109.5
H31B C31B H31C 109.5

loop_
_geom_bond_atom_site_label_1
_geom_bond_atom_site_label_2
_geom_bond_distance
Mo1 N2 2.338(7)
Mo1 S1 2.341(2)
Mo1 N3 2.343(7)
Mo1 S3 2.343(2)
Mo1 S2 2.344(2)
Mo1 N1 2.349(7)
Mo1 Fe1 2.7038(15)
Mo1 Fe2 2.7171(14)
Mo1 Fe3 2.7262(14)
Fe1 S3 2.249(3)
Fe1 S1 2.251(3)
Fe1 S5 2.257(3)
Fe1 S4 2.270(3)
Fe1 Fe3 2.7071(19)
Fe1 Fe2 2.7209(18)
Fe1 Na 3.364(4)
Fe2 S3 2.266(3)
Fe2 S2 2.293(3)
Fe2 S6 2.293(3)
Fe2 S4 2.328(2)
Fe2 Fe3 2.6743(18)
Fe3 S1 2.263(3)
Fe3 S2 2.288(3)
Fe3 S7 2.288(3)
Fe3 S4 2.336(3)
S4 Na 3.070(5)
S5 C16 1.845(15)
S5 Na 2.808(5)
S6 C18 1.850(15)
S7 C20 1.841(15)
Na N5 2.346(13)
Na N6 2.419(10)
Na N4 2.446(12)
N1 C2 1.470(12)
N1 C1 1.487(11)
N1 C8 1.512(12)
N2 C1 1.481(11)
N2 C3 1.495(11)
N2 C4 1.531(12)
N3 C2 1.477(11)
N3 C3 1.475(11)
N3 C12 1.534(12)
N4 C22 1.135(15)
N5 C24 1.143(16)
N6 C26 1.123(14)
C1 H1A 0.9900
C1 H1B 0.9900
C2 H2A 0.9900
C2 H2B 0.9900
C3 H3A 0.9900
C3 H3B 0.9900
C4 C5 1.483(16)
C4 C6 1.531(16)
C4 C7 1.558(14)
C5 H5A 0.9800
C5 H5B 0.9800
C5 H5C 0.9800
C6 H6A 0.9800
C6 H6B 0.9800
C6 H6C 0.9800
C7 H7A 0.9800
C7 H7B 0.9800
C7 H7C 0.9800
C8 C11 1.532(16)
C8 C9 1.537(16)
C8 C10 1.541(14)
C9 H9A 0.9800
C9 H9B 0.9800
C9 H9C 0.9800
C10 H10A 0.9800
C10 H10B 0.9800
C10 H10C 0.9800
C11 H11A 0.9800
C11 H11B 0.9800
C11 H11C 0.9800
C12 C14 1.517(17)
C12 C13 1.523(17)
C12 C15 1.523(15)
C13 H13A 0.9800
C13 H13B 0.9800
C13 H13C 0.9800
C14 H14A 0.9800
C14 H14B 0.9800
C14 H14C 0.9800
C15 H15A 0.9800
C15 H15B 0.9800
C15 H15C 0.9800
C16 C17 1.471(19)
C16 H16A 0.9900
C16 H16B 0.9900
C17 H17A 0.9800
C17 H17B 0.9800
C17 H17C 0.9800
C18 C19 1.45(2)
C18 H18A 0.9900
C18 H18B 0.9900
C19 H19A 0.9800
C19 H19B 0.9800
C19 H19C 0.9800
C20 C21 1.494(19)
C20 H20A 0.9900
C20 H20B 0.9900
C21 H21A 0.9800
C21 H21B 0.9800
C21 H21C 0.9800
C22 C23 1.459(18)
C23 H23A 0.9800
C23 H23B 0.9800
C23 H23C 0.9800
C24 C25 1.43(2)
C25 H25A 0.9800
C25 H25B 0.9800
C25 H25C 0.9800
C26 C27 1.452(15)
C27 H27A 0.9800
C27 H27B 0.9800
C27 H27C 0.9800
O1A C29A 1.48(3)
O1A C30A 1.49(3)
O1B C29B 1.47(3)
O1B C30B 1.48(3)
C28A C29A 1.38(3)
C28A H28D 0.9800
C28A H28E 0.9800
C28A H28F 0.9800
C28B C29B 1.39(3)
C28B H28A 0.9800
C28B H28B 0.9800
C28B H28C 0.9800
C29A H29C 0.9900
C29A H29D 0.9900
C29B H29A 0.9900
C29B H29B 0.9900
C30A C31A 1.36(3)
C30A H30C 0.9900
C30A H30D 0.9900
C30B C31B 1.37(3)
C30B H30A 0.9900
C30B H30B 0.9900
C31A H31D 0.9800
C31A H31E 0.9800
C31A H31F 0.9800
C31B H31A 0.9800
C31B H31B 0.9800
C31B H31C 0.9800

loop_
_geom_torsion_atom_site_label_1
_geom_torsion_atom_site_label_2
_geom_torsion_atom_site_label_3
_geom_torsion_atom_site_label_4
_geom_torsion
N2 Mo1 Fe1 S3 80.4(2)
S1 Mo1 Fe1 S3 163.51(11)
N3 Mo1 Fe1 S3 142.8(3)
S2 Mo1 Fe1 S3 -98.74(10)
N1 Mo1 Fe1 S3 18.5(4)
Fe2 Mo1 Fe1 S3 -63.70(8)
Fe3 Mo1 Fe1 S3 -132.80(9)
N2 Mo1 Fe1 S1 -83.1(2)
N3 Mo1 Fe1 S1 -20.7(3)
S3 Mo1 Fe1 S1 -163.51(11)
S2 Mo1 Fe1 S1 97.75(10)
N1 Mo1 Fe1 S1 -145.1(4)
Fe2 Mo1 Fe1 S1 132.79(9)
Fe3 Mo1 Fe1 S1 63.69(8)
N2 Mo1 Fe1 S5 -6.6(3)
S1 Mo1 Fe1 S5 76.50(16)
N3 Mo1 Fe1 S5 55.8(4)
S3 Mo1 Fe1 S5 -87.01(16)
S2 Mo1 Fe1 S5 174.25(15)
N1 Mo1 Fe1 S5 -68.6(4)
Fe2 Mo1 Fe1 S5 -150.72(15)
Fe3 Mo1 Fe1 S5 140.19(15)
N2 Mo1 Fe1 S4 178.1(2)
S1 Mo1 Fe1 S4 -98.84(11)
N3 Mo1 Fe1 S4 -119.5(3)
S3 Mo1 Fe1 S4 97.65(11)
S2 Mo1 Fe1 S4 -1.08(10)
N1 Mo1 Fe1 S4 116.1(4)
Fe2 Mo1 Fe1 S4 33.95(8)
Fe3 Mo1 Fe1 S4 -35.15(8)
N2 Mo1 Fe1 Fe3 -146.8(2)
S1 Mo1 Fe1 Fe3 -63.69(8)
N3 Mo1 Fe1 Fe3 -84.4(3)
S3 Mo1 Fe1 Fe3 132.80(9)
S2 Mo1 Fe1 Fe3 34.06(7)
N1 Mo1 Fe1 Fe3 151.3(3)
Fe2 Mo1 Fe1 Fe3 69.10(5)
N2 Mo1 Fe1 Fe2 144.1(2)
S1 Mo1 Fe1 Fe2 -132.79(9)
N3 Mo1 Fe1 Fe2 -153.5(3)
S3 Mo1 Fe1 Fe2 63.70(8)
S2 Mo1 Fe1 Fe2 -35.03(7)
N1 Mo1 Fe1 Fe2 82.2(3)
Fe3 Mo1 Fe1 Fe2 -69.10(5)
N2 Mo1 Fe1 Na 132.3(3)
S1 Mo1 Fe1 Na -144.6(3)
N3 Mo1 Fe1 Na -165.3(4)
S3 Mo1 Fe1 Na 51.9(3)
S2 Mo1 Fe1 Na -46.9(3)
N1 Mo1 Fe1 Na 70.3(4)
Fe2 Mo1 Fe1 Na -11.8(3)
Fe3 Mo1 Fe1 Na -80.9(3)
N2 Mo1 Fe2 S3 -14.2(3)
S1 Mo1 Fe2 S3 99.44(10)
N3 Mo1 Fe2 S3 -146.5(4)
S2 Mo1 Fe2 S3 -161.28(11)
N1 Mo1 Fe2 S3 -81.3(2)
Fe1 Mo1 Fe2 S3 63.32(8)
Fe3 Mo1 Fe2 S3 133.97(9)
N2 Mo1 Fe2 S2 147.1(3)
S1 Mo1 Fe2 S2 -99.28(10)
N3 Mo1 Fe2 S2 14.8(4)
S3 Mo1 Fe2 S2 161.28(11)
N1 Mo1 Fe2 S2 80.0(2)
Fe1 Mo1 Fe2 S2 -135.39(8)
Fe3 Mo1 Fe2 S2 -64.75(8)
N2 Mo1 Fe2 S6 73.5(4)
S1 Mo1 Fe2 S6 -172.83(17)
N3 Mo1 Fe2 S6 -58.8(4)
S3 Mo1 Fe2 S6 87.73(18)
S2 Mo1 Fe2 S6 -73.55(18)
N1 Mo1 Fe2 S6 6.4(3)
Fe1 Mo1 Fe2 S6 151.06(17)
Fe3 Mo1 Fe2 S6 -138.30(17)
N2 Mo1 Fe2 S4 -110.2(3)
S1 Mo1 Fe2 S4 3.43(10)
N3 Mo1 Fe2 S4 117.5(4)
S3 Mo1 Fe2 S4 -96.01(10)
S2 Mo1 Fe2 S4 102.71(10)
N1 Mo1 Fe2 S4 -177.3(2)
Fe1 Mo1 Fe2 S4 -32.68(8)
Fe3 Mo1 Fe2 S4 37.96(8)
N2 Mo1 Fe2 Fe3 -148.2(3)
S1 Mo1 Fe2 Fe3 -34.53(7)
N3 Mo1 Fe2 Fe3 79.5(4)
S3 Mo1 Fe2 Fe3 -133.97(9)
S2 Mo1 Fe2 Fe3 64.75(8)
N1 Mo1 Fe2 Fe3 144.7(2)
Fe1 Mo1 Fe2 Fe3 -70.64(5)
N2 Mo1 Fe2 Fe1 -77.5(3)
S1 Mo1 Fe2 Fe1 36.11(7)
N3 Mo1 Fe2 Fe1 150.2(4)
S3 Mo1 Fe2 Fe1 -63.32(8)
S2 Mo1 Fe2 Fe1 135.39(8)
N1 Mo1 Fe2 Fe1 -144.6(2)
Fe3 Mo1 Fe2 Fe1 70.64(5)
S1 Fe1 Fe2 S3 -105.51(10)
S5 Fe1 Fe2 S3 74.7(2)
S4 Fe1 Fe2 S3 154.23(12)
Mo1 Fe1 Fe2 S3 -67.36(8)
Fe3 Fe1 Fe2 S3 -138.86(9)
Na Fe1 Fe2 S3 108.49(11)
S3 Fe1 Fe2 S2 103.44(10)
S1 Fe1 Fe2 S2 -2.07(10)
S5 Fe1 Fe2 S2 178.10(18)
S4 Fe1 Fe2 S2 -102.33(11)
Mo1 Fe1 Fe2 S2 36.08(7)
Fe3 Fe1 Fe2 S2 -35.42(7)
Na Fe1 Fe2 S2 -148.06(10)
S3 Fe1 Fe2 S6 -84.16(17)
S1 Fe1 Fe2 S6 170.33(16)
S5 Fe1 Fe2 S6 -9.5(3)
S4 Fe1 Fe2 S6 70.07(17)
Mo1 Fe1 Fe2 S6 -151.52(16)
Fe3 Fe1 Fe2 S6 136.98(16)
Na Fe1 Fe2 S6 24.34(18)
S3 Fe1 Fe2 S4 -154.23(12)
S1 Fe1 Fe2 S4 100.26(11)
S5 Fe1 Fe2 S4 -79.6(2)
Mo1 Fe1 Fe2 S4 138.41(9)
Fe3 Fe1 Fe2 S4 66.91(8)
Na Fe1 Fe2 S4 -45.73(11)
S3 Fe1 Fe2 Fe3 138.86(9)
S1 Fe1 Fe2 Fe3 33.35(7)
S5 Fe1 Fe2 Fe3 -146.48(19)
S4 Fe1 Fe2 Fe3 -66.91(8)
Mo1 Fe1 Fe2 Fe3 71.50(4)
Na Fe1 Fe2 Fe3 -112.64(9)
S3 Fe1 Fe2 Mo1 67.36(8)
S1 Fe1 Fe2 Mo1 -38.15(7)
S5 Fe1 Fe2 Mo1 142.02(19)
S4 Fe1 Fe2 Mo1 -138.41(9)
Fe3 Fe1 Fe2 Mo1 -71.50(4)
Na Fe1 Fe2 Mo1 175.86(9)
S3 Fe2 Fe3 S1 -0.89(10)
S2 Fe2 Fe3 S1 102.42(10)
S6 Fe2 Fe3 S1 -177.66(13)
S4 Fe2 Fe3 S1 -96.45(10)
Mo1 Fe2 Fe3 S1 36.39(7)
Fe1 Fe2 Fe3 S1 -33.30(7)
S3 Fe2 Fe3 S2 -103.31(10)
S6 Fe2 Fe3 S2 79.92(15)
S4 Fe2 Fe3 S2 161.13(11)
Mo1 Fe2 Fe3 S2 -66.03(7)
Fe1 Fe2 Fe3 S2 -135.72(8)
S3 Fe2 Fe3 S7 172.43(15)
S2 Fe2 Fe3 S7 -84.26(16)
S6 Fe2 Fe3 S7 -4.3(2)
S4 Fe2 Fe3 S7 76.87(16)
Mo1 Fe2 Fe3 S7 -150.30(16)
Fe1 Fe2 Fe3 S7 140.02(16)
S3 Fe2 Fe3 S4 95.56(10)
S2 Fe2 Fe3 S4 -161.13(11)
S6 Fe2 Fe3 S4 -81.21(15)
Mo1 Fe2 Fe3 S4 132.83(9)
Fe1 Fe2 Fe3 S4 63.15(8)
S3 Fe2 Fe3 Fe1 32.41(7)
S2 Fe2 Fe3 Fe1 135.72(8)
S6 Fe2 Fe3 Fe1 -144.36(14)
S4 Fe2 Fe3 Fe1 -63.15(8)
Mo1 Fe2 Fe3 Fe1 69.69(4)
S3 Fe2 Fe3 Mo1 -37.28(7)
S2 Fe2 Fe3 Mo1 66.03(7)
S6 Fe2 Fe3 Mo1 145.95(14)
S4 Fe2 Fe3 Mo1 -132.83(9)
Fe1 Fe2 Fe3 Mo1 -69.69(4)
S3 Fe1 Fe3 S1 105.25(10)
S5 Fe1 Fe3 S1 -70.00(17)
S4 Fe1 Fe3 S1 -155.89(11)
Mo1 Fe1 Fe3 S1 67.02(8)
Fe2 Fe1 Fe3 S1 137.87(9)
Na Fe1 Fe3 S1 -135.07(13)
S3 Fe1 Fe3 S2 2.98(10)
S1 Fe1 Fe3 S2 -102.27(10)
S5 Fe1 Fe3 S2 -172.27(15)
S4 Fe1 Fe3 S2 101.84(10)
Mo1 Fe1 Fe3 S2 -35.25(7)
Fe2 Fe1 Fe3 S2 35.59(7)
Na Fe1 Fe3 S2 122.66(11)
S3 Fe1 Fe3 S7 -168.92(16)
S1 Fe1 Fe3 S7 85.83(17)
S5 Fe1 Fe3 S7 15.8(2)
S4 Fe1 Fe3 S7 -70.06(17)
Mo1 Fe1 Fe3 S7 152.85(16)
Fe2 Fe1 Fe3 S7 -136.31(16)
Na Fe1 Fe3 S7 -49.24(19)
S3 Fe1 Fe3 S4 -98.86(10)
S1 Fe1 Fe3 S4 155.89(11)
S5 Fe1 Fe3 S4 85.89(17)
Mo1 Fe1 Fe3 S4 -137.09(9)
Fe2 Fe1 Fe3 S4 -66.24(8)
Na Fe1 Fe3 S4 20.82(12)
S3 Fe1 Fe3 Fe2 -32.61(7)
S1 Fe1 Fe3 Fe2 -137.87(9)
S5 Fe1 Fe3 Fe2 152.14(16)
S4 Fe1 Fe3 Fe2 66.24(8)
Mo1 Fe1 Fe3 Fe2 -70.84(4)
Na Fe1 Fe3 Fe2 87.07(10)
S3 Fe1 Fe3 Mo1 38.23(7)
S1 Fe1 Fe3 Mo1 -67.02(8)
S5 Fe1 Fe3 Mo1 -137.02(16)
S4 Fe1 Fe3 Mo1 137.09(9)
Fe2 Fe1 Fe3 Mo1 70.84(4)
Na Fe1 Fe3 Mo1 157.91(10)
N2 Mo1 Fe3 S1 11.1(4)
N3 Mo1 Fe3 S1 78.1(2)
S3 Mo1 Fe3 S1 -99.73(10)
S2 Mo1 Fe3 S1 159.73(11)
N1 Mo1 Fe3 S1 144.9(4)
Fe1 Mo1 Fe3 S1 -63.70(8)
Fe2 Mo1 Fe3 S1 -135.10(9)
N2 Mo1 Fe3 S2 -148.7(4)
S1 Mo1 Fe3 S2 -159.73(11)
N3 Mo1 Fe3 S2 -81.6(2)
S3 Mo1 Fe3 S2 100.54(10)
N1 Mo1 Fe3 S2 -14.8(4)
Fe1 Mo1 Fe3 S2 136.56(8)
Fe2 Mo1 Fe3 S2 65.17(8)
N2 Mo1 Fe3 S7 -72.7(4)
S1 Mo1 Fe3 S7 -83.8(2)
N3 Mo1 Fe3 S7 -5.7(3)
S3 Mo1 Fe3 S7 176.50(19)
S2 Mo1 Fe3 S7 76.0(2)
N1 Mo1 Fe3 S7 61.1(4)
Fe1 Mo1 Fe3 S7 -147.5(2)
Fe2 Mo1 Fe3 S7 141.1(2)
N2 Mo1 Fe3 S4 108.4(4)
S1 Mo1 Fe3 S4 97.35(10)
N3 Mo1 Fe3 S4 175.5(2)
S3 Mo1 Fe3 S4 -2.38(10)
S2 Mo1 Fe3 S4 -102.92(10)
N1 Mo1 Fe3 S4 -117.7(4)
Fe1 Mo1 Fe3 S4 33.65(7)
Fe2 Mo1 Fe3 S4 -37.75(7)
N2 Mo1 Fe3 Fe2 146.2(4)
S1 Mo1 Fe3 Fe2 135.10(9)
N3 Mo1 Fe3 Fe2 -146.8(2)
S3 Mo1 Fe3 Fe2 35.37(7)
S2 Mo1 Fe3 Fe2 -65.17(8)
N1 Mo1 Fe3 Fe2 -80.0(3)
Fe1 Mo1 Fe3 Fe2 71.39(5)
N2 Mo1 Fe3 Fe1 74.8(4)
S1 Mo1 Fe3 Fe1 63.70(8)
N3 Mo1 Fe3 Fe1 141.8(2)
S3 Mo1 Fe3 Fe1 -36.02(7)
S2 Mo1 Fe3 Fe1 -136.56(8)
N1 Mo1 Fe3 Fe1 -151.4(3)
Fe2 Mo1 Fe3 Fe1 -71.39(5)
S3 Fe1 S1 Fe3 -90.88(10)
S5 Fe1 S1 Fe3 143.93(10)
S4 Fe1 S1 Fe3 20.31(9)
Mo1 Fe1 S1 Fe3 -76.51(7)
Fe2 Fe1 S1 Fe3 -35.98(7)
Na Fe1 S1 Fe3 85.37(17)
S3 Fe1 S1 Mo1 -14.36(10)
S5 Fe1 S1 Mo1 -139.56(10)
S4 Fe1 S1 Mo1 96.82(9)
Fe3 Fe1 S1 Mo1 76.51(7)
Fe2 Fe1 S1 Mo1 40.53(6)
Na Fe1 S1 Mo1 161.88(16)
S2 Fe3 S1 Fe1 93.18(9)
S7 Fe3 S1 Fe1 -138.33(11)
S4 Fe3 S1 Fe1 -19.49(9)
Fe2 Fe3 S1 Fe1 36.88(7)
Mo1 Fe3 S1 Fe1 75.90(7)
S2 Fe3 S1 Mo1 17.28(9)
S7 Fe3 S1 Mo1 145.77(11)
S4 Fe3 S1 Mo1 -95.39(8)
Fe2 Fe3 S1 Mo1 -39.01(7)
Fe1 Fe3 S1 Mo1 -75.90(7)
N2 Mo1 S1 Fe1 108.0(2)
N3 Mo1 S1 Fe1 168.15(19)
S3 Mo1 S1 Fe1 13.34(9)
S2 Mo1 S1 Fe1 -94.50(8)
N1 Mo1 S1 Fe1 141.2(4)
Fe2 Mo1 S1 Fe1 -40.24(7)
Fe3 Mo1 S1 Fe1 -78.01(7)
N2 Mo1 S1 Fe3 -174.0(2)
N3 Mo1 S1 Fe3 -113.84(19)
S3 Mo1 S1 Fe3 91.35(8)
S2 Mo1 S1 Fe3 -16.50(9)
N1 Mo1 S1 Fe3 -140.8(4)
Fe1 Mo1 S1 Fe3 78.01(7)
Fe2 Mo1 S1 Fe3 37.77(7)
S1 Fe3 S2 Fe2 -93.48(9)
S7 Fe3 S2 Fe2 136.09(10)
S4 Fe3 S2 Fe2 16.07(9)
Fe1 Fe3 S2 Fe2 -38.67(7)
Mo1 Fe3 S2 Fe2 -76.17(6)
S1 Fe3 S2 Mo1 -17.31(9)
S7 Fe3 S2 Mo1 -147.73(10)
S4 Fe3 S2 Mo1 92.24(9)
Fe2 Fe3 S2 Mo1 76.17(6)
Fe1 Fe3 S2 Mo1 37.51(6)
S3 Fe2 S2 Fe3 92.75(9)
S6 Fe2 S2 Fe3 -137.19(10)
S4 Fe2 S2 Fe3 -16.12(9)
Mo1 Fe2 S2 Fe3 76.66(6)
Fe1 Fe2 S2 Fe3 38.34(7)
S3 Fe2 S2 Mo1 16.09(9)
S6 Fe2 S2 Mo1 146.14(9)
S4 Fe2 S2 Mo1 -92.79(9)
Fe3 Fe2 S2 Mo1 -76.66(6)
Fe1 Fe2 S2 Mo1 -38.33(6)
N2 Mo1 S2 Fe3 144.3(4)
S1 Mo1 S2 Fe3 16.36(9)
N3 Mo1 S2 Fe3 111.87(19)
S3 Mo1 S2 Fe3 -91.01(8)
N1 Mo1 S2 Fe3 171.9(2)
Fe1 Mo1 S2 Fe3 -37.32(7)
Fe2 Mo1 S2 Fe3 -75.79(7)
N2 Mo1 S2 Fe2 -139.9(4)
S1 Mo1 S2 Fe2 92.15(8)
N3 Mo1 S2 Fe2 -172.34(19)
S3 Mo1 S2 Fe2 -15.22(9)
N1 Mo1 S2 Fe2 -112.3(2)
Fe1 Mo1 S2 Fe2 38.47(7)
Fe3 Mo1 S2 Fe2 75.79(7)
S1 Fe1 S3 Fe2 90.36(10)
S5 Fe1 S3 Fe2 -147.86(10)
S4 Fe1 S3 Fe2 -21.46(10)
Mo1 Fe1 S3 Fe2 76.01(7)
Fe3 Fe1 S3 Fe2 35.23(7)
Na Fe1 S3 Fe2 -87.05(11)
S1 Fe1 S3 Mo1 14.35(10)
S5 Fe1 S3 Mo1 136.13(10)
S4 Fe1 S3 Mo1 -97.47(9)
Fe3 Fe1 S3 Mo1 -40.78(7)
Fe2 Fe1 S3 Mo1 -76.01(7)
Na Fe1 S3 Mo1 -163.06(10)
S2 Fe2 S3 Fe1 -91.92(9)
S6 Fe2 S3 Fe1 141.84(10)
S4 Fe2 S3 Fe1 20.69(9)
Fe3 Fe2 S3 Fe1 -35.81(7)
Mo1 Fe2 S3 Fe1 -75.87(7)
S2 Fe2 S3 Mo1 -16.05(9)
S6 Fe2 S3 Mo1 -142.30(10)
S4 Fe2 S3 Mo1 96.56(8)
Fe3 Fe2 S3 Mo1 40.05(7)
Fe1 Fe2 S3 Mo1 75.87(7)
N2 Mo1 S3 Fe1 -109.6(2)
S1 Mo1 S3 Fe1 -13.35(9)
N3 Mo1 S3 Fe1 -136.1(4)
S2 Mo1 S3 Fe1 93.90(8)
N1 Mo1 S3 Fe1 -170.0(2)
Fe2 Mo1 S3 Fe1 78.55(7)
Fe3 Mo1 S3 Fe1 39.96(7)
N2 Mo1 S3 Fe2 171.90(19)
S1 Mo1 S3 Fe2 -91.90(8)
N3 Mo1 S3 Fe2 145.4(4)
S2 Mo1 S3 Fe2 15.35(9)
N1 Mo1 S3 Fe2 111.5(2)
Fe1 Mo1 S3 Fe2 -78.55(7)
Fe3 Mo1 S3 Fe2 -38.59(7)
S3 Fe1 S4 Fe2 21.04(10)
S1 Fe1 S4 Fe2 -93.87(9)
S5 Fe1 S4 Fe2 146.88(11)
Mo1 Fe1 S4 Fe2 -36.38(7)
Fe3 Fe1 S4 Fe2 -74.02(7)
Na Fe1 S4 Fe2 127.36(12)
S3 Fe1 S4 Fe3 95.07(9)
S1 Fe1 S4 Fe3 -19.84(9)
S5 Fe1 S4 Fe3 -139.10(11)
Mo1 Fe1 S4 Fe3 37.64(7)
Fe2 Fe1 S4 Fe3 74.02(7)
Na Fe1 S4 Fe3 -158.62(12)
S3 Fe1 S4 Na -106.32(12)
S1 Fe1 S4 Na 138.77(12)
S5 Fe1 S4 Na 19.52(14)
Mo1 Fe1 S4 Na -163.74(10)
Fe3 Fe1 S4 Na 158.62(12)
Fe2 Fe1 S4 Na -127.36(12)
S3 Fe2 S4 Fe1 -20.67(9)
S2 Fe2 S4 Fe1 92.61(9)
S6 Fe2 S4 Fe1 -146.34(10)
Fe3 Fe2 S4 Fe1 76.68(7)
Mo1 Fe2 S4 Fe1 35.84(7)
S3 Fe2 S4 Fe3 -97.35(9)
S2 Fe2 S4 Fe3 15.93(9)
S6 Fe2 S4 Fe3 136.98(10)
Mo1 Fe2 S4 Fe3 -40.84(7)
Fe1 Fe2 S4 Fe3 -76.68(7)
S3 Fe2 S4 Na 41.95(15)
S2 Fe2 S4 Na 155.23(13)
S6 Fe2 S4 Na -83.72(16)
Fe3 Fe2 S4 Na 139.30(15)
Mo1 Fe2 S4 Na 98.45(13)
Fe1 Fe2 S4 Na 62.62(13)
S1 Fe3 S4 Fe1 19.51(9)
S2 Fe3 S4 Fe1 -93.42(9)
S7 Fe3 S4 Fe1 143.74(11)
Fe2 Fe3 S4 Fe1 -77.46(7)
Mo1 Fe3 S4 Fe1 -36.86(7)
S1 Fe3 S4 Fe2 96.97(9)
S2 Fe3 S4 Fe2 -15.96(9)
S7 Fe3 S4 Fe2 -138.80(11)
Fe1 Fe3 S4 Fe2 77.46(7)
Mo1 Fe3 S4 Fe2 40.60(7)
S1 Fe3 S4 Na -15.7(2)
S2 Fe3 S4 Na -128.62(19)
S7 Fe3 S4 Na 108.5(2)
Fe2 Fe3 S4 Na -112.7(2)
Fe1 Fe3 S4 Na -35.20(18)
Mo1 Fe3 S4 Na -72.1(2)
S3 Fe1 S5 C16 9.6(5)
S1 Fe1 S5 C16 131.9(5)
S4 Fe1 S5 C16 -110.8(5)
Mo1 Fe1 S5 C16 74.2(5)
Fe3 Fe1 S5 C16 -175.5(5)
Fe2 Fe1 S5 C16 -48.3(6)
Na Fe1 S5 C16 -89.8(5)
S3 Fe1 S5 Na 99.41(13)
S1 Fe1 S5 Na -138.33(12)
S4 Fe1 S5 Na -20.99(14)
Mo1 Fe1 S5 Na 164.01(14)
Fe3 Fe1 S5 Na -85.68(17)
Fe2 Fe1 S5 Na 41.5(2)
S3 Fe2 S6 C18 92.9(7)
S2 Fe2 S6 C18 -32.0(7)
S4 Fe2 S6 C18 -150.9(7)
Fe3 Fe2 S6 C18 -90.7(7)
Mo1 Fe2 S6 C18 25.2(7)
Fe1 Fe2 S6 C18 156.0(7)
S1 Fe3 S7 C20 -100.2(6)
S2 Fe3 S7 C20 25.4(6)
S4 Fe3 S7 C20 144.5(6)
Fe2 Fe3 S7 C20 87.1(6)
Fe1 Fe3 S7 C20 -163.2(6)
Mo1 Fe3 S7 C20 -34.4(6)
C16 S5 Na N5 38.0(6)
Fe1 S5 Na N5 -71.8(3)
C16 S5 Na N6 -149.2(6)
Fe1 S5 Na N6 100.9(4)
C16 S5 Na N4 -61.7(6)
Fe1 S5 Na N4 -171.5(3)
C16 S5 Na S4 123.9(5)
Fe1 S5 Na S4 14.05(10)
C16 S5 Na Fe1 109.9(5)
Fe1 S4 Na N5 88.4(3)
Fe2 S4 Na N5 27.8(3)
Fe3 S4 Na N5 122.7(3)
Fe1 S4 Na N6 -143.6(3)
Fe2 S4 Na N6 155.8(3)
Fe3 S4 Na N6 -109.3(3)
Fe1 S4 Na N4 -121(4)
Fe2 S4 Na N4 178(100)
Fe3 S4 Na N4 -87(4)
Fe1 S4 Na S5 -14.25(10)
Fe2 S4 Na S5 -74.86(15)
Fe3 S4 Na S5 20.1(2)
Fe2 S4 Na Fe1 -60.61(11)
Fe3 S4 Na Fe1 34.32(17)
S3 Fe1 Na N5 5.7(3)
S1 Fe1 Na N5 -170.5(3)
S5 Fe1 Na N5 111.6(3)
S4 Fe1 Na N5 -89.8(3)
Mo1 Fe1 Na N5 -38.2(4)
Fe3 Fe1 Na N5 -109.0(3)
Fe2 Fe1 Na N5 -48.6(3)
S3 Fe1 Na N6 141.7(4)
S1 Fe1 Na N6 -34.5(4)
S5 Fe1 Na N6 -112.4(4)
S4 Fe1 Na N6 46.2(4)
Mo1 Fe1 Na N6 97.8(4)
Fe3 Fe1 Na N6 27.0(4)
Fe2 Fe1 Na N6 87.4(4)
S3 Fe1 Na N4 -92.4(5)
S1 Fe1 Na N4 91.4(5)
S5 Fe1 Na N4 13.5(5)
S4 Fe1 Na N4 172.1(5)
Mo1 Fe1 Na N4 -136.3(5)
Fe3 Fe1 Na N4 152.9(5)
Fe2 Fe1 Na N4 -146.7(5)
S3 Fe1 Na S5 -105.90(13)
S1 Fe1 Na S5 77.89(19)
S4 Fe1 Na S5 158.57(15)
Mo1 Fe1 Na S5 -149.8(3)
Fe3 Fe1 Na S5 139.38(11)
Fe2 Fe1 Na S5 -160.22(11)
S3 Fe1 Na S4 95.53(12)
S1 Fe1 Na S4 -80.68(18)
S5 Fe1 Na S4 -158.57(15)
Mo1 Fe1 Na S4 51.6(3)
Fe3 Fe1 Na S4 -19.19(11)
Fe2 Fe1 Na S4 41.21(9)
N2 Mo1 N1 C2 89.8(5)
S1 Mo1 N1 C2 50.9(7)
N3 Mo1 N1 C2 19.3(4)
S3 Mo1 N1 C2 -179.7(4)
S2 Mo1 N1 C2 -75.3(5)
Fe1 Mo1 N1 C2 165.7(3)
Fe2 Mo1 N1 C2 -127.6(4)
Fe3 Mo1 N1 C2 -63.5(6)
N2 Mo1 N1 C1 -19.6(5)
S1 Mo1 N1 C1 -58.5(7)
N3 Mo1 N1 C1 -90.1(5)
S3 Mo1 N1 C1 70.9(5)
S2 Mo1 N1 C1 175.3(4)
Fe1 Mo1 N1 C1 56.3(6)
Fe2 Mo1 N1 C1 123.0(4)
Fe3 Mo1 N1 C1 -172.9(3)
N2 Mo1 N1 C8 -145.4(9)
S1 Mo1 N1 C8 175.7(7)
N3 Mo1 N1 C8 144.1(9)
S3 Mo1 N1 C8 -54.9(9)
S2 Mo1 N1 C8 49.5(9)
Fe1 Mo1 N1 C8 -69.5(10)
Fe2 Mo1 N1 C8 -2.8(9)
Fe3 Mo1 N1 C8 61.3(10)
S1 Mo1 N2 C1 -178.7(5)
N3 Mo1 N2 C1 89.9(5)
S3 Mo1 N2 C1 -75.1(5)
S2 Mo1 N2 C1 51.8(7)
N1 Mo1 N2 C1 19.7(4)
Fe1 Mo1 N2 C1 -126.5(4)
Fe2 Mo1 N2 C1 -63.8(6)
Fe3 Mo1 N2 C1 172.6(3)
S1 Mo1 N2 C3 71.9(5)
N3 Mo1 N2 C3 -19.6(4)
S3 Mo1 N2 C3 175.5(5)
S2 Mo1 N2 C3 -57.6(7)
N1 Mo1 N2 C3 -89.7(5)
Fe1 Mo1 N2 C3 124.1(4)
Fe2 Mo1 N2 C3 -173.2(4)
Fe3 Mo1 N2 C3 63.1(6)
S1 Mo1 N2 C4 -52.3(8)
N3 Mo1 N2 C4 -143.8(9)
S3 Mo1 N2 C4 51.2(8)
S2 Mo1 N2 C4 178.1(6)
N1 Mo1 N2 C4 146.0(9)
Fe1 Mo1 N2 C4 -0.2(9)
Fe2 Mo1 N2 C4 62.5(10)
Fe3 Mo1 N2 C4 -61.1(10)
N2 Mo1 N3 C2 -90.1(5)
S1 Mo1 N3 C2 176.0(4)
S3 Mo1 N3 C2 -59.2(6)
S2 Mo1 N3 C2 72.4(5)
N1 Mo1 N3 C2 -19.2(4)
Fe1 Mo1 N3 C2 -167.7(4)
Fe2 Mo1 N3 C2 60.6(6)
Fe3 Mo1 N3 C2 125.0(4)
N2 Mo1 N3 C3 19.8(5)
S1 Mo1 N3 C3 -74.0(5)
S3 Mo1 N3 C3 50.8(7)
S2 Mo1 N3 C3 -177.6(5)
N1 Mo1 N3 C3 90.8(5)
Fe1 Mo1 N3 C3 -57.7(6)
Fe2 Mo1 N3 C3 170.6(4)
Fe3 Mo1 N3 C3 -125.0(5)
N2 Mo1 N3 C12 145.9(9)
S1 Mo1 N3 C12 52.0(8)
S3 Mo1 N3 C12 176.8(6)
S2 Mo1 N3 C12 -51.6(8)
N1 Mo1 N3 C12 -143.2(9)
Fe1 Mo1 N3 C12 68.3(9)
Fe2 Mo1 N3 C12 -63.4(9)
Fe3 Mo1 N3 C12 1.0(8)
N5 Na N4 C22 131(5)
N6 Na N4 C22 3(5)
S5 Na N4 C22 -126(5)
S4 Na N4 C22 -20(8)
Fe1 Na N4 C22 -135(5)
N6 Na N5 C24 -120(3)
N4 Na N5 C24 156(3)
S5 Na N5 C24 53(3)
S4 Na N5 C24 -27(3)
Fe1 Na N5 C24 14(3)
N5 Na N6 C26 -129.6(18)
N4 Na N6 C26 -37.3(19)
S5 Na N6 C26 59(2)
S4 Na N6 C26 140.5(19)
Fe1 Na N6 C26 112.2(18)
C3 N2 C1 N1 65.4(8)
C4 N2 C1 N1 -169.0(7)
Mo1 N2 C1 N1 -28.6(6)
C2 N1 C1 N2 -65.2(8)
C8 N1 C1 N2 168.9(7)
Mo1 N1 C1 N2 28.4(6)
C1 N1 C2 N3 65.3(8)
C8 N1 C2 N3 -168.1(7)
Mo1 N1 C2 N3 -27.9(6)
C3 N3 C2 N1 -66.4(8)
C12 N3 C2 N1 167.9(7)
Mo1 N3 C2 N1 28.0(6)
C2 N3 C3 N2 65.9(8)
C12 N3 C3 N2 -169.0(7)
Mo1 N3 C3 N2 -28.3(6)
C1 N2 C3 N3 -65.5(8)
C4 N2 C3 N3 168.0(7)
Mo1 N2 C3 N3 28.3(6)
C1 N2 C4 C5 171.4(8)
C3 N2 C4 C5 -64.5(10)
Mo1 N2 C4 C5 52.7(12)
C1 N2 C4 C6 48.2(10)
C3 N2 C4 C6 172.4(8)
Mo1 N2 C4 C6 -70.5(11)
C1 N2 C4 C7 -67.5(11)
C3 N2 C4 C7 56.7(11)
Mo1 N2 C4 C7 173.8(7)
C2 N1 C8 C11 54.4(10)
C1 N1 C8 C11 178.7(8)
Mo1 N1 C8 C11 -63.2(12)
C2 N1 C8 C9 173.0(9)
C1 N1 C8 C9 -62.7(11)
Mo1 N1 C8 C9 55.4(12)
C2 N1 C8 C10 -66.3(11)
C1 N1 C8 C10 58.0(11)
Mo1 N1 C8 C10 176.0(7)
C2 N3 C12 C14 -62.9(10)
C3 N3 C12 C14 173.1(8)
Mo1 N3 C12 C14 54.2(12)
C2 N3 C12 C13 177.9(8)
C3 N3 C12 C13 53.9(10)
Mo1 N3 C12 C13 -65.0(11)
C2 N3 C12 C15 58.5(11)
C3 N3 C12 C15 -65.6(11)
Mo1 N3 C12 C15 175.5(8)
Fe1 S5 C16 C17 178.7(9)
Na S5 C16 C17 95.8(11)
Fe2 S6 C18 C19 158.8(15)
Fe3 S7 C20 C21 -178.3(10)
Na N4 C22 C23 11(40)
Na N5 C24 C25 2(53)
Na N6 C26 C27 -35(49)
C30A O1A C29A C28A -178(4)
C30B O1B C29B C28B -66(4)
C29A O1A C30A C31A 172(4)
C29B O1B C30B C31B 78(5)
